data_7229355
loop_
_publ_author_name
'He, Xiaohui'
'Yang, Yingping'
'Wang, Suli'
'Han, Zhilong'
'Tu, Guangshui'
'Zhang, Feng'
'Huang, Shengmei'
'Wang, Zijie'
'Chen, Defu'

_publ_section_title
;
 Synthesis of bis-(benzocyclohexan-ketoimino) Ni(ii) with different
 electron groups and their catalytic copolymerization of norbornene and
 polar norbornene
;
_journal_issue 77
_journal_name_full 'RSC Adv.'
_journal_page_first 48745
_journal_paper_doi 10.1039/C7RA09944D
_journal_volume 7
_journal_year 2017
_chemical_formula_moiety 'C38 H36 N2 Ni O4'
_chemical_formula_sum 'C38 H36 N2 Ni O4'
_chemical_formula_weight 643.40
_space_group_crystal_system monoclinic
_space_group_IT_number 14
_space_group_name_Hall '-P 2ybc'
_space_group_name_H-M_alt 'P 1 21/c 1'
_symmetry_space_group_name_Hall '-P 2ybc'
_symmetry_space_group_name_H-M 'P 1 21/c 1'
_atom_sites_solution_hydrogens geom
_audit_creation_date 2016-01-12
_audit_creation_method
;
Olex2 1.2-beta
(compiled 2015.11.10 svn.r3248 for OlexSys, GUI svn.r5133)
;
_audit_update_record
;
2016-09-21 deposited with the CCDC.
2017-10-04 downloaded from the CCDC.
;
_cell_angle_alpha 90
_cell_angle_beta 94.988(2)
_cell_angle_gamma 90
_cell_formula_units_Z 2
_cell_length_a 14.6652(13)
_cell_length_b 14.8520(13)
_cell_length_c 7.0027(6)
_cell_measurement_reflns_used 7299
_cell_measurement_temperature 293(2)
_cell_measurement_theta_max 35.002
_cell_measurement_theta_min 3.108
_cell_volume 1519.5(2)
_computing_cell_refinement 'SAINT v8.34A (Bruker, 2013)'
_computing_data_reduction 'SAINT v8.34A (Bruker, 2013)'
_computing_molecular_graphics 'Olex2 (Dolomanov et al., 2009)'
_computing_publication_material 'Olex2 (Dolomanov et al., 2009)'
_computing_structure_refinement 'ShelXL (Sheldrick, 2015)'
_diffrn_ambient_temperature 293(2)
_diffrn_measured_fraction_theta_full 0.993
_diffrn_measured_fraction_theta_max 0.993
_diffrn_measurement_device_type 'Bruker APEX-II CCD'
_diffrn_radiation_type MoK\a
_diffrn_radiation_wavelength 0.71076
_diffrn_reflns_av_R_equivalents 0.0293
_diffrn_reflns_av_unetI/netI 0.0284
_diffrn_reflns_Laue_measured_fraction_full 0.993
_diffrn_reflns_Laue_measured_fraction_max 0.993
_diffrn_reflns_limit_h_max 17
_diffrn_reflns_limit_h_min -17
_diffrn_reflns_limit_k_max 13
_diffrn_reflns_limit_k_min -17
_diffrn_reflns_limit_l_max 8
_diffrn_reflns_limit_l_min -8
_diffrn_reflns_number 9759
_diffrn_reflns_point_group_measured_fraction_full 0.993
_diffrn_reflns_point_group_measured_fraction_max 0.993
_diffrn_reflns_theta_full 25.243
_diffrn_reflns_theta_max 25.500
_diffrn_reflns_theta_min 3.108
_exptl_absorpt_coefficient_mu 0.684
_exptl_absorpt_correction_T_max 0.7471
_exptl_absorpt_correction_T_min 0.5564
_exptl_absorpt_correction_type multi-scan
_exptl_absorpt_process_details
;
SADABS-2012/1 (Bruker,2012) was used for absorption correction.
wR2(int) was 0.1056 before and 0.0486 after correction.
The Ratio of minimum to maximum transmission is 0.7447.
The \l/2 correction factor is 0.0015.
;
_exptl_crystal_colour colourless
_exptl_crystal_colour_primary colourless
_exptl_crystal_density_diffrn 1.406
_exptl_crystal_description block
_exptl_crystal_F_000 676
_refine_diff_density_max 0.182
_refine_diff_density_min -0.425
_refine_diff_density_rms 0.053
_refine_ls_extinction_method none
_refine_ls_goodness_of_fit_ref 1.061
_refine_ls_hydrogen_treatment constr
_refine_ls_matrix_type full
_refine_ls_number_parameters 207
_refine_ls_number_reflns 2810
_refine_ls_number_restraints 0
_refine_ls_restrained_S_all 1.061
_refine_ls_R_factor_all 0.0404
_refine_ls_R_factor_gt 0.0304
_refine_ls_shift/su_max 0.000
_refine_ls_shift/su_mean 0.000
_refine_ls_structure_factor_coef Fsqd
_refine_ls_weighting_details 'w=1/[\s^2^(Fo^2^)+(0.0369P)^2^+0.4989P] where P=(Fo^2^+2Fc^2^)/3'
_refine_ls_weighting_scheme calc
_refine_ls_wR_factor_gt 0.0729
_refine_ls_wR_factor_ref 0.0759
_reflns_Friedel_coverage 0.000
_reflns_number_gt 2352
_reflns_number_total 2810
_reflns_threshold_expression 'I > 2\s(I)'
_cod_data_source_file c7ra09944d1.cif
_cod_data_source_block 20160108d_0m_pl
_cod_database_code 7229355
_shelx_space_group_comment
;
The symmetry employed for this shelxl refinement is uniquely defined
by the following loop, which should always be used as a source of
symmetry information in preference to the above space-group names.
They are only intended as comments.
;
_olex2_refinement_description
;
1. Fixed Uiso
 At 1.2 times of:
  All C(H) groups, All C(H,H) groups
 At 1.5 times of:
  All C(H,H,H) groups
2.a Secondary CH2 refined with riding coordinates:
 C11(H11A,H11B), C12(H12A,H12B)
2.b Aromatic/amide H refined with riding coordinates:
 C3(H3), C4(H4), C6(H6), C7(H7), C16(H16), C17(H17), C18(H18), C19(H19)
2.c Idealised Me refined as rotating group:
 C1(H1A,H1B,H1C), C8(H8A,H8B,H8C)
;
_shelx_shelxl_version_number 2014/7
_olex2_submission_special_instructions 'No special instructions were received'

loop_
_space_group_symop_operation_xyz
'x, y, z'
'-x, y+1/2, -z+1/2'
'-x, -y, -z'
'x, -y-1/2, z-1/2'

loop_
_atom_site_label
_atom_site_type_symbol
_atom_site_fract_x
_atom_site_fract_y
_atom_site_fract_z
_atom_site_U_iso_or_equiv
_atom_site_adp_type
_atom_site_occupancy
_atom_site_site_symmetry_order
_atom_site_calc_flag
_atom_site_refinement_flags_posn
_atom_site_refinement_flags_adp
_atom_site_refinement_flags_occupancy
Ni1 Ni 0.5000 -1.0000 0.5000 0.02141(11) Uani 1 2 d S T P
O1 O 0.86943(9) -0.84706(11) 0.0571(2) 0.0462(4) Uani 1 1 d . . .
O2 O 0.38083(8) -0.96390(9) 0.49971(19) 0.0310(3) Uani 1 1 d . . .
N1 N 0.52404(9) -0.91468(9) 0.3054(2) 0.0241(3) Uani 1 1 d . . .
C1 C 0.89382(17) -0.8801(2) -0.1216(4) 0.0626(7) Uani 1 1 d . . .
H1A H 0.8941 -0.9447 -0.1195 0.094 Uiso 1 1 calc GR . .
H1B H 0.9537 -0.8585 -0.1440 0.094 Uiso 1 1 calc GR . .
H1C H 0.8502 -0.8594 -0.2221 0.094 Uiso 1 1 calc GR . .
C2 C 0.78496(12) -0.87035(13) 0.1125(3) 0.0322(4) Uani 1 1 d . . .
C3 C 0.72087(13) -0.92023(13) 0.0030(3) 0.0333(4) Uani 1 1 d . . .
H3 H 0.7336 -0.9417 -0.1165 0.040 Uiso 1 1 calc R . .
C4 C 0.63661(12) -0.93815(12) 0.0735(3) 0.0311(4) Uani 1 1 d . . .
H4 H 0.5938 -0.9732 0.0015 0.037 Uiso 1 1 calc R . .
C5 C 0.61596(12) -0.90479(11) 0.2479(3) 0.0255(4) Uani 1 1 d . . .
C6 C 0.68191(12) -0.85717(12) 0.3594(3) 0.0305(4) Uani 1 1 d . . .
H6 H 0.6696 -0.8368 0.4801 0.037 Uiso 1 1 calc R . .
C7 C 0.76601(13) -0.83969(13) 0.2924(3) 0.0334(4) Uani 1 1 d . . .
H7 H 0.8100 -0.8074 0.3678 0.040 Uiso 1 1 calc R . .
C8 C 0.49423(14) -0.78872(15) 0.0801(3) 0.0446(6) Uani 1 1 d . . .
H8A H 0.5558 -0.7711 0.1211 0.067 Uiso 1 1 calc GR . .
H8B H 0.4546 -0.7374 0.0824 0.067 Uiso 1 1 calc GR . .
H8C H 0.4920 -0.8122 -0.0480 0.067 Uiso 1 1 calc GR . .
C9 C 0.46318(12) -0.86036(12) 0.2132(3) 0.0267(4) Uani 1 1 d . . .
C10 C 0.36777(12) -0.86323(12) 0.2354(3) 0.0260(4) Uani 1 1 d . . .
C11 C 0.30363(13) -0.80399(14) 0.1095(3) 0.0374(5) Uani 1 1 d . . .
H11A H 0.3020 -0.7445 0.1662 0.045 Uiso 1 1 calc R . .
H11B H 0.3271 -0.7979 -0.0151 0.045 Uiso 1 1 calc R . .
C12 C 0.20737(14) -0.84130(15) 0.0837(3) 0.0419(5) Uani 1 1 d . . .
H12A H 0.1669 -0.7962 0.0223 0.050 Uiso 1 1 calc R . .
H12B H 0.2064 -0.8934 0.0000 0.050 Uiso 1 1 calc R . .
C13 C 0.17297(12) -0.86780(12) 0.2697(3) 0.0308(4) Uani 1 1 d . . .
C14 C 0.23456(11) -0.90558(11) 0.4115(3) 0.0254(4) Uani 1 1 d . . .
C15 C 0.33318(11) -0.91269(11) 0.3786(3) 0.0237(4) Uani 1 1 d . . .
C16 C 0.20303(12) -0.93484(13) 0.5821(3) 0.0325(4) Uani 1 1 d . . .
H16 H 0.2439 -0.9597 0.6767 0.039 Uiso 1 1 calc R . .
C17 C 0.11148(14) -0.92741(15) 0.6129(3) 0.0434(5) Uani 1 1 d . . .
H17 H 0.0908 -0.9480 0.7269 0.052 Uiso 1 1 calc R . .
C18 C 0.05090(13) -0.88943(16) 0.4740(3) 0.0463(6) Uani 1 1 d . . .
H18 H -0.0106 -0.8839 0.4948 0.056 Uiso 1 1 calc R . .
C19 C 0.08149(13) -0.85985(15) 0.3051(3) 0.0424(5) Uani 1 1 d . . .
H19 H 0.0402 -0.8340 0.2126 0.051 Uiso 1 1 calc R . .

loop_
_atom_site_aniso_label
_atom_site_aniso_U_11
_atom_site_aniso_U_22
_atom_site_aniso_U_33
_atom_site_aniso_U_23
_atom_site_aniso_U_13
_atom_site_aniso_U_12
Ni1 0.01846(16) 0.02305(17) 0.02281(19) 0.00423(13) 0.00239(12) 0.00219(12)
O1 0.0276(7) 0.0628(10) 0.0502(10) -0.0004(8) 0.0149(7) -0.0069(6)
O2 0.0220(6) 0.0370(7) 0.0346(8) 0.0145(6) 0.0061(6) 0.0074(5)
N1 0.0223(7) 0.0259(8) 0.0245(9) 0.0026(6) 0.0038(6) 0.0009(6)
C1 0.0460(14) 0.0805(19) 0.0661(19) -0.0080(14) 0.0318(13) -0.0049(12)
C2 0.0248(9) 0.0335(10) 0.0392(12) 0.0065(8) 0.0086(8) 0.0001(7)
C3 0.0323(10) 0.0399(11) 0.0290(11) -0.0028(8) 0.0094(8) 0.0016(8)
C4 0.0296(10) 0.0336(10) 0.0302(11) -0.0045(8) 0.0041(8) -0.0036(7)
C5 0.0246(9) 0.0252(9) 0.0271(10) 0.0047(7) 0.0046(7) 0.0005(7)
C6 0.0324(10) 0.0315(10) 0.0284(11) -0.0019(8) 0.0071(8) -0.0004(7)
C7 0.0283(10) 0.0347(10) 0.0372(12) -0.0040(8) 0.0023(9) -0.0054(8)
C8 0.0408(12) 0.0461(13) 0.0485(14) 0.0248(11) 0.0124(10) 0.0075(9)
C9 0.0318(9) 0.0260(9) 0.0226(10) 0.0028(7) 0.0040(8) 0.0023(7)
C10 0.0268(9) 0.0284(9) 0.0226(10) 0.0018(7) 0.0013(8) 0.0057(7)
C11 0.0369(11) 0.0455(12) 0.0297(12) 0.0134(9) 0.0025(9) 0.0115(9)
C12 0.0374(11) 0.0544(13) 0.0321(12) 0.0050(10) -0.0080(9) 0.0135(9)
C13 0.0269(9) 0.0327(10) 0.0318(11) -0.0046(8) -0.0042(8) 0.0028(7)
C14 0.0233(9) 0.0245(9) 0.0279(10) -0.0038(7) -0.0008(7) 0.0007(7)
C15 0.0235(9) 0.0233(9) 0.0235(10) -0.0019(7) -0.0016(7) 0.0022(6)
C16 0.0254(9) 0.0387(11) 0.0333(12) 0.0027(8) 0.0020(8) 0.0019(8)
C17 0.0298(10) 0.0570(14) 0.0441(14) 0.0021(10) 0.0078(10) -0.0025(9)
C18 0.0221(10) 0.0619(15) 0.0553(16) -0.0056(11) 0.0047(10) 0.0021(9)
C19 0.0262(10) 0.0506(13) 0.0484(14) -0.0048(10) -0.0090(9) 0.0075(9)

loop_
_atom_type_symbol
_atom_type_description
_atom_type_scat_dispersion_real
_atom_type_scat_dispersion_imag
_atom_type_scat_source
C C 0.0033 0.0016 'International Tables Vol C Tables 4.2.6.8 and 6.1.1.4'
H H 0.0000 0.0000 'International Tables Vol C Tables 4.2.6.8 and 6.1.1.4'
N N 0.0061 0.0033 'International Tables Vol C Tables 4.2.6.8 and 6.1.1.4'
Ni Ni 0.3393 1.1124 'International Tables Vol C Tables 4.2.6.8 and 6.1.1.4'
O O 0.0106 0.0060 'International Tables Vol C Tables 4.2.6.8 and 6.1.1.4'

loop_
_geom_angle_atom_site_label_1
_geom_angle_atom_site_label_2
_geom_angle_atom_site_label_3
_geom_angle
_geom_angle_site_symmetry_1
_geom_angle_site_symmetry_3
O2 Ni1 O2 180.0 . 3_636
O2 Ni1 N1 87.69(6) . 3_636
O2 Ni1 N1 92.31(6) 3_636 3_636
O2 Ni1 N1 92.31(6) . .
O2 Ni1 N1 87.69(6) 3_636 .
N1 Ni1 N1 180.0 3_636 .
C2 O1 C1 117.70(18) . .
C15 O2 Ni1 129.29(11) . .
C5 N1 Ni1 119.89(11) . .
C9 N1 Ni1 126.16(12) . .
C9 N1 C5 113.95(14) . .
O1 C1 H1A 109.5 . .
O1 C1 H1B 109.5 . .
O1 C1 H1C 109.5 . .
H1A C1 H1B 109.5 . .
H1A C1 H1C 109.5 . .
H1B C1 H1C 109.5 . .
O1 C2 C3 124.54(18) . .
O1 C2 C7 115.44(18) . .
C3 C2 C7 120.02(16) . .
C2 C3 H3 120.4 . .
C2 C3 C4 119.24(18) . .
C4 C3 H3 120.4 . .
C3 C4 H4 119.5 . .
C5 C4 C3 121.01(18) . .
C5 C4 H4 119.5 . .
C4 C5 N1 119.51(17) . .
C4 C5 C6 119.21(16) . .
C6 C5 N1 121.14(16) . .
C5 C6 H6 119.8 . .
C7 C6 C5 120.37(17) . .
C7 C6 H6 119.8 . .
C2 C7 H7 120.0 . .
C6 C7 C2 120.04(18) . .
C6 C7 H7 120.0 . .
H8A C8 H8B 109.5 . .
H8A C8 H8C 109.5 . .
H8B C8 H8C 109.5 . .
C9 C8 H8A 109.5 . .
C9 C8 H8B 109.5 . .
C9 C8 H8C 109.5 . .
N1 C9 C8 120.12(16) . .
N1 C9 C10 123.70(16) . .
C10 C9 C8 116.15(16) . .
C9 C10 C11 119.11(16) . .
C15 C10 C9 121.64(16) . .
C15 C10 C11 119.03(15) . .
C10 C11 H11A 109.1 . .
C10 C11 H11B 109.1 . .
H11A C11 H11B 107.8 . .
C12 C11 C10 112.51(16) . .
C12 C11 H11A 109.1 . .
C12 C11 H11B 109.1 . .
C11 C12 H12A 109.2 . .
C11 C12 H12B 109.2 . .
H12A C12 H12B 107.9 . .
C13 C12 C11 112.05(17) . .
C13 C12 H12A 109.2 . .
C13 C12 H12B 109.2 . .
C14 C13 C12 118.64(16) . .
C19 C13 C12 122.59(18) . .
C19 C13 C14 118.72(18) . .
C13 C14 C15 119.61(16) . .
C16 C14 C13 119.56(16) . .
C16 C14 C15 120.82(17) . .
O2 C15 C10 125.32(15) . .
O2 C15 C14 114.56(15) . .
C10 C15 C14 120.02(16) . .
C14 C16 H16 119.7 . .
C17 C16 C14 120.66(19) . .
C17 C16 H16 119.7 . .
C16 C17 H17 120.1 . .
C18 C17 C16 119.8(2) . .
C18 C17 H17 120.1 . .
C17 C18 H18 120.0 . .
C19 C18 C17 119.96(19) . .
C19 C18 H18 120.0 . .
C13 C19 H19 119.4 . .
C18 C19 C13 121.3(2) . .
C18 C19 H19 119.4 . .

loop_
_geom_bond_atom_site_label_1
_geom_bond_atom_site_label_2
_geom_bond_distance
_geom_bond_site_symmetry_2
Ni1 O2 1.8279(11) .
Ni1 O2 1.8279(11) 3_636
Ni1 N1 1.9158(14) 3_636
Ni1 N1 1.9158(14) .
O1 C1 1.418(3) .
O1 C2 1.374(2) .
O2 C15 1.297(2) .
N1 C5 1.447(2) .
N1 C9 1.328(2) .
C1 H1A 0.9600 .
C1 H1B 0.9600 .
C1 H1C 0.9600 .
C2 C3 1.376(3) .
C2 C7 1.391(3) .
C3 H3 0.9300 .
C3 C4 1.396(2) .
C4 H4 0.9300 .
C4 C5 1.376(3) .
C5 C6 1.383(3) .
C6 H6 0.9300 .
C6 C7 1.382(2) .
C7 H7 0.9300 .
C8 H8A 0.9600 .
C8 H8B 0.9600 .
C8 H8C 0.9600 .
C8 C9 1.511(2) .
C9 C10 1.422(2) .
C10 C11 1.514(2) .
C10 C15 1.375(2) .
C11 H11A 0.9700 .
C11 H11B 0.9700 .
C11 C12 1.513(3) .
C12 H12A 0.9700 .
C12 H12B 0.9700 .
C12 C13 1.490(3) .
C13 C14 1.400(3) .
C13 C19 1.390(3) .
C14 C15 1.488(2) .
C14 C16 1.388(3) .
C16 H16 0.9300 .
C16 C17 1.382(3) .
C17 H17 0.9300 .
C17 C18 1.380(3) .
C18 H18 0.9300 .
C18 C19 1.373(3) .
C19 H19 0.9300 .

loop_
_geom_torsion_atom_site_label_1
_geom_torsion_atom_site_label_2
_geom_torsion_atom_site_label_3
_geom_torsion_atom_site_label_4
_geom_torsion
_geom_torsion_site_symmetry_1
Ni1 O2 C15 C10 -10.1(3) .
Ni1 O2 C15 C14 173.58(12) .
Ni1 N1 C5 C4 106.63(17) .
Ni1 N1 C5 C6 -77.70(19) .
Ni1 N1 C9 C8 172.66(15) .
Ni1 N1 C9 C10 -5.5(3) .
O1 C2 C3 C4 -178.79(18) .
O1 C2 C7 C6 178.11(17) .
N1 Ni1 O2 C15 -167.95(16) 3_636
N1 Ni1 O2 C15 12.05(16) .
N1 C5 C6 C7 -172.65(16) .
N1 C9 C10 C11 -174.39(17) .
N1 C9 C10 C15 11.1(3) .
C1 O1 C2 C3 -2.9(3) .
C1 O1 C2 C7 177.2(2) .
C2 C3 C4 C5 1.7(3) .
C3 C2 C7 C6 -1.8(3) .
C3 C4 C5 N1 172.00(17) .
C3 C4 C5 C6 -3.7(3) .
C4 C5 C6 C7 3.0(3) .
C5 N1 C9 C8 -6.9(2) .
C5 N1 C9 C10 174.91(17) .
C5 C6 C7 C2 -0.3(3) .
C7 C2 C3 C4 1.1(3) .
C8 C9 C10 C11 7.3(3) .
C8 C9 C10 C15 -167.18(18) .
C9 N1 C5 C4 -73.8(2) .
C9 N1 C5 C6 101.9(2) .
C9 C10 C11 C12 154.53(18) .
C9 C10 C15 O2 -3.4(3) .
C9 C10 C15 C14 172.82(16) .
C10 C11 C12 C13 48.6(2) .
C11 C10 C15 O2 -177.89(18) .
C11 C10 C15 C14 -1.7(3) .
C11 C12 C13 C14 -36.3(3) .
C11 C12 C13 C19 146.37(19) .
C12 C13 C14 C15 4.0(3) .
C12 C13 C14 C16 -176.81(18) .
C12 C13 C19 C18 176.4(2) .
C13 C14 C15 O2 -167.09(16) .
C13 C14 C15 C10 16.3(3) .
C13 C14 C16 C17 0.3(3) .
C14 C13 C19 C18 -1.0(3) .
C14 C16 C17 C18 -0.9(3) .
C15 C10 C11 C12 -30.8(3) .
C15 C14 C16 C17 179.44(18) .
C16 C14 C15 O2 13.8(2) .
C16 C14 C15 C10 -162.80(17) .
C16 C17 C18 C19 0.6(4) .
C17 C18 C19 C13 0.4(4) .
C19 C13 C14 C15 -178.52(17) .
C19 C13 C14 C16 0.6(3) .
